data_4038002
loop_
_publ_author_name
'Duong, Adam'
'Levesque, Alexandre'
'Homand, Clara'
'Maris, Thierry'
'Wuest, James D.'

_publ_section_title
;
 Controlling Molecular Organization by Using Phenyl Embraces of Multiple
 Trityl Groups.
;
_journal_name_full 'The Journal of organic chemistry'
_journal_paper_doi 10.1021/acs.joc.9b02974
_journal_year 2020
_chemical_formula_moiety 'C47 H33 N'
_chemical_formula_sum 'C47 H33 N'
_chemical_formula_weight 611.74
_space_group_crystal_system orthorhombic
_space_group_IT_number 61
_space_group_name_Hall '-P 2ac 2ab'
_space_group_name_H-M_alt 'P b c a'
_atom_sites_solution_hydrogens geom
_audit_creation_date 2015-11-24
_audit_creation_method
;
Olex2 1.2
(compiled 2015.09.30 svn.r3233 for OlexSys, GUI svn.r5103)
;
_cell_angle_alpha 90
_cell_angle_beta 90
_cell_angle_gamma 90
_cell_formula_units_Z 8
_cell_length_a 7.1359(11)
_cell_length_b 29.591(5)
_cell_length_c 31.636(5)
_cell_measurement_reflns_used 4739
_cell_measurement_temperature 150
_cell_measurement_theta_max 54.565
_cell_measurement_theta_min 2.987
_cell_volume 6680.2(19)
_computing_cell_refinement 'SAINT v7.60A (Bruker, 2009)'
_computing_data_collection 'APEX2 (Bruker AXS, 2009)'
_computing_data_reduction 'SAINT v7.60A (Bruker, 2009)'
_computing_molecular_graphics 'Olex2 (Dolomanov et al., 2009)'
_computing_publication_material 'Olex2 (Dolomanov et al., 2009)'
_computing_structure_refinement 'XL (Sheldrick, 2008)'
_computing_structure_solution 'SIR2004 (Burla et al., 2004)'
_diffrn_ambient_temperature 150
_diffrn_detector_area_resol_mean 8.3
_diffrn_measured_fraction_theta_full 0.961
_diffrn_measured_fraction_theta_max 0.960
_diffrn_measurement_device_type 'Bruker Microstar'
_diffrn_measurement_method \w
_diffrn_radiation_monochromator 'Helios optics'
_diffrn_radiation_source 'Rotating Anode'
_diffrn_radiation_type CuK\a
_diffrn_radiation_wavelength 1.54178
_diffrn_reflns_av_R_equivalents 0.078
_diffrn_reflns_av_unetI/netI 0.0600
_diffrn_reflns_Laue_measured_fraction_full 0.961
_diffrn_reflns_Laue_measured_fraction_max 0.960
_diffrn_reflns_limit_h_max 8
_diffrn_reflns_limit_h_min -8
_diffrn_reflns_limit_k_max 35
_diffrn_reflns_limit_k_min -35
_diffrn_reflns_limit_l_max 36
_diffrn_reflns_limit_l_min -36
_diffrn_reflns_number 93746
_diffrn_reflns_point_group_measured_fraction_full 0.961
_diffrn_reflns_point_group_measured_fraction_max 0.960
_diffrn_reflns_theta_full 67.679
_diffrn_reflns_theta_max 67.768
_diffrn_reflns_theta_min 2.793
_diffrn_source 'Bruker Microstar Rotating Anode Generator'
_exptl_absorpt_coefficient_mu 0.529
_exptl_absorpt_correction_T_max 0.9586
_exptl_absorpt_correction_T_min 0.8308
_exptl_absorpt_correction_type multi-scan
_exptl_absorpt_process_details 'Sadabs (Sheldrick, 2008)'
_exptl_crystal_colour Colorless
_exptl_crystal_density_diffrn 1.217
_exptl_crystal_density_method 'not measured'
_exptl_crystal_description block
_exptl_crystal_F_000 2576
_exptl_crystal_size_max 0.16
_exptl_crystal_size_mid 0.12
_exptl_crystal_size_min 0.08
_refine_diff_density_max 0.243
_refine_diff_density_min -0.248
_refine_diff_density_rms 0.064
_refine_ls_extinction_method none
_refine_ls_goodness_of_fit_ref 1.011
_refine_ls_hydrogen_treatment constr
_refine_ls_matrix_type full
_refine_ls_number_parameters 433
_refine_ls_number_reflns 93746
_refine_ls_number_restraints 0
_refine_ls_restrained_S_all 1.011
_refine_ls_R_factor_all 0.0719
_refine_ls_R_factor_gt 0.0657
_refine_ls_shift/su_max 0.001
_refine_ls_shift/su_mean 0.000
_refine_ls_structure_factor_coef Fsqd
_refine_ls_weighting_details 'w=1/[\s^2^(Fo^2^)+(0.0805P)^2^] where P=(Fo^2^+2Fc^2^)/3'
_refine_ls_weighting_scheme calc
_refine_ls_wR_factor_gt 0.1550
_refine_ls_wR_factor_ref 0.1559
_reflns_Friedel_coverage 0.000
_reflns_number_gt 3334
_reflns_number_total 5819
_reflns_threshold_expression 'I > 2\s(I)'
_cod_data_source_file jo9b02974_si_004.cif
_cod_data_source_block adam07
_cod_original_cell_volume 6680.1(18)
_cod_database_code 4038002
_shelx_space_group_comment
;
The symmetry employed for this shelxl refinement is uniquely defined
by the following loop, which should always be used as a source of
symmetry information in preference to the above space-group names.
They are only intended as comments.
;
_olex2_refinement_description
;
1. Fixed Uiso
 At 1.2 times of:
  All C(H) groups
2.a Aromatic/amide H refined with riding coordinates:
 C1(H1), C3(H3), C5(H5), C10(H10), C11(H11), C12(H12), C13(H13), C14(H14),
 C16(H16), C17(H17), C18(H18), C19(H19), C20(H20), C22(H22), C23(H23), C24(H24),
  C25(H25), C26(H26), C31(H31), C32(H32), C33(H33), C34(H34), C35(H35),
 C37(H37), C38(H38), C39(H39), C40(H40), C41(H41), C43(H43), C44(H44), C45(H45),
  C46(H46), C47(H47)
;
_shelx_shelxl_version_number 2014/7
_olex2_submission_special_instructions 'No special instructions were received'

loop_
_space_group_symop_operation_xyz
'x, y, z'
'-x+1/2, -y, z+1/2'
'x+1/2, -y+1/2, -z'
'-x, y+1/2, -z+1/2'
'-x, -y, -z'
'x-1/2, y, -z-1/2'
'-x-1/2, y-1/2, z'
'x, -y-1/2, z-1/2'

loop_
_atom_site_label
_atom_site_type_symbol
_atom_site_fract_x
_atom_site_fract_y
_atom_site_fract_z
_atom_site_U_iso_or_equiv
_atom_site_adp_type
_atom_site_occupancy
_atom_site_site_symmetry_order
_atom_site_calc_flag
_atom_site_refinement_flags_posn
_atom_site_refinement_flags_adp
_atom_site_refinement_flags_occupancy
_atom_site_disorder_assembly
_atom_site_disorder_group
N1 N 0.4767(3) 0.93546(7) 0.73772(7) 0.0665(6) Uani 1 1 d . . . . .
C1 C 0.3625(4) 0.90917(9) 0.71412(10) 0.0630(7) Uani 1 1 d . . . . .
H1 H 0.2795 0.8895 0.7287 0.076 Uiso 1 1 calc R . . . .
C2 C 0.3570(3) 0.90857(8) 0.67204(9) 0.0504(6) Uani 1 1 d . . . . .
C3 C 0.4829(3) 0.93665(8) 0.65016(8) 0.0531(6) Uani 1 1 d . . . . .
H3 H 0.4867 0.9367 0.6201 0.064 Uiso 1 1 calc R . . . .
C4 C 0.6033(3) 0.96467(7) 0.67374(9) 0.0510(6) Uani 1 1 d . . . . .
C5 C 0.5936(4) 0.96256(9) 0.71547(10) 0.0655(8) Uani 1 1 d . . . . .
H5 H 0.6753 0.9816 0.7311 0.079 Uiso 1 1 calc R . . . .
C6 C 0.2263(3) 0.87901(8) 0.65169(8) 0.0512(6) Uani 1 1 d . . . . .
C7 C 0.1088(3) 0.85319(7) 0.63931(8) 0.0485(6) Uani 1 1 d . . . . .
C8 C -0.0263(3) 0.81998(7) 0.62214(7) 0.0453(6) Uani 1 1 d . . . . .
C9 C 0.0918(3) 0.78479(7) 0.59729(8) 0.0466(6) Uani 1 1 d . . . . .
C10 C 0.2386(3) 0.76248(8) 0.61744(9) 0.0568(7) Uani 1 1 d . . . . .
H10 H 0.2652 0.7686 0.6463 0.068 Uiso 1 1 calc R . . . .
C11 C 0.3468(3) 0.73104(8) 0.59526(11) 0.0627(8) Uani 1 1 d . . . . .
H11 H 0.4464 0.7159 0.6092 0.075 Uiso 1 1 calc R . . . .
C12 C 0.3104(3) 0.72175(9) 0.55301(10) 0.0637(8) Uani 1 1 d . . . . .
H12 H 0.3838 0.7002 0.5381 0.076 Uiso 1 1 calc R . . . .
C13 C 0.1671(3) 0.74410(8) 0.53323(9) 0.0609(7) Uani 1 1 d . . . . .
H13 H 0.1418 0.7382 0.5043 0.073 Uiso 1 1 calc R . . . .
C14 C 0.0574(3) 0.77553(8) 0.55526(8) 0.0507(6) Uani 1 1 d . . . . .
H14 H -0.0419 0.7906 0.5411 0.061 Uiso 1 1 calc R . . . .
C15 C -0.1664(3) 0.84379(7) 0.59229(7) 0.0443(6) Uani 1 1 d . . . . .
C16 C -0.1151(3) 0.88135(8) 0.56883(8) 0.0550(7) Uani 1 1 d . . . . .
H16 H 0.0049 0.8945 0.5731 0.066 Uiso 1 1 calc R . . . .
C17 C -0.2344(4) 0.89995(8) 0.53944(9) 0.0621(7) Uani 1 1 d . . . . .
H17 H -0.1962 0.9258 0.5238 0.074 Uiso 1 1 calc R . . . .
C18 C -0.4090(3) 0.88138(8) 0.53248(9) 0.0589(7) Uani 1 1 d . . . . .
H18 H -0.4899 0.8938 0.5116 0.071 Uiso 1 1 calc R . . . .
C19 C -0.4647(3) 0.84483(9) 0.55590(8) 0.0587(7) Uani 1 1 d . . . . .
H19 H -0.5852 0.8320 0.5514 0.070 Uiso 1 1 calc R . . . .
C20 C -0.3467(3) 0.82648(8) 0.58602(8) 0.0565(7) Uani 1 1 d . . . . .
H20 H -0.3887 0.8018 0.6027 0.068 Uiso 1 1 calc R . . . .
C21 C -0.1337(3) 0.79712(8) 0.65904(8) 0.0476(6) Uani 1 1 d . . . . .
C22 C -0.1739(3) 0.75102(8) 0.65959(8) 0.0575(7) Uani 1 1 d . . . . .
H22 H -0.1262 0.7322 0.6378 0.069 Uiso 1 1 calc R . . . .
C23 C -0.2819(4) 0.73226(10) 0.69129(9) 0.0671(8) Uani 1 1 d . . . . .
H23 H -0.3061 0.7007 0.6913 0.081 Uiso 1 1 calc R . . . .
C24 C -0.3550(4) 0.75923(10) 0.72291(10) 0.0677(8) Uani 1 1 d . . . . .
H24 H -0.4307 0.7464 0.7445 0.081 Uiso 1 1 calc R . . . .
C25 C -0.3171(4) 0.80495(11) 0.72286(9) 0.0738(8) Uani 1 1 d . . . . .
H25 H -0.3673 0.8236 0.7445 0.089 Uiso 1 1 calc R . . . .
C26 C -0.2063(3) 0.82392(9) 0.69139(8) 0.0580(7) Uani 1 1 d . . . . .
H26 H -0.1798 0.8554 0.6919 0.070 Uiso 1 1 calc R . . . .
C27 C 0.7361(3) 0.99536(8) 0.65505(8) 0.0510(6) Uani 1 1 d . . . . .
C28 C 0.8497(3) 1.02230(8) 0.64384(8) 0.0485(6) Uani 1 1 d . . . . .
C29 C 0.9862(3) 1.05617(7) 0.62726(7) 0.0441(6) Uani 1 1 d . . . . .
C30 C 1.1248(3) 1.03111(7) 0.59750(8) 0.0458(6) Uani 1 1 d . . . . .
C31 C 1.0596(4) 0.99681(9) 0.57118(9) 0.0666(8) Uani 1 1 d . . . . .
H31 H 0.9324 0.9875 0.5727 0.080 Uiso 1 1 calc R . . . .
C32 C 1.1805(4) 0.97626(9) 0.54281(9) 0.0713(8) Uani 1 1 d . . . . .
H32 H 1.1344 0.9536 0.5243 0.086 Uiso 1 1 calc R . . . .
C33 C 1.3651(4) 0.98826(9) 0.54115(10) 0.0692(8) Uani 1 1 d . . . . .
H33 H 1.4482 0.9729 0.5226 0.083 Uiso 1 1 calc R . . . .
C34 C 1.4301(4) 1.02254(10) 0.56628(9) 0.0660(8) Uani 1 1 d . . . . .
H34 H 1.5574 1.0317 0.5642 0.079 Uiso 1 1 calc R . . . .
C35 C 1.3133(3) 1.04377(8) 0.59444(9) 0.0576(7) Uani 1 1 d . . . . .
H35 H 1.3607 1.0672 0.6120 0.069 Uiso 1 1 calc R . . . .
C36 C 1.0963(3) 1.07754(7) 0.66396(8) 0.0451(6) Uani 1 1 d . . . . .
C37 C 1.1686(3) 1.05062(9) 0.69536(8) 0.0567(7) Uani 1 1 d . . . . .
H37 H 1.1425 1.0191 0.6954 0.068 Uiso 1 1 calc R . . . .
C38 C 1.2796(4) 1.06902(10) 0.72706(9) 0.0677(8) Uani 1 1 d . . . . .
H38 H 1.3274 1.0502 0.7488 0.081 Uiso 1 1 calc R . . . .
C39 C 1.3205(4) 1.11461(10) 0.72701(9) 0.0669(8) Uani 1 1 d . . . . .
H39 H 1.3975 1.1271 0.7486 0.080 Uiso 1 1 calc R . . . .
C40 C 1.2499(3) 1.14188(9) 0.69582(9) 0.0651(8) Uani 1 1 d . . . . .
H40 H 1.2762 1.1734 0.6960 0.078 Uiso 1 1 calc R . . . .
C41 C 1.1389(3) 1.12325(8) 0.66372(9) 0.0580(7) Uani 1 1 d . . . . .
H41 H 1.0927 1.1420 0.6417 0.070 Uiso 1 1 calc R . . . .
C42 C 0.8744(3) 1.09184(7) 0.60196(8) 0.0450(6) Uani 1 1 d . . . . .
C43 C 0.9241(3) 1.10499(8) 0.56163(9) 0.0540(6) Uani 1 1 d . . . . .
H43 H 1.0297 1.0916 0.5483 0.065 Uiso 1 1 calc R . . . .
C44 C 0.8207(4) 1.13782(9) 0.54016(10) 0.0655(8) Uani 1 1 d . . . . .
H44 H 0.8575 1.1468 0.5125 0.079 Uiso 1 1 calc R . . . .
C45 C 0.6672(4) 1.15713(9) 0.55850(12) 0.0767(9) Uani 1 1 d . . . . .
H45 H 0.5958 1.1790 0.5435 0.092 Uiso 1 1 calc R . . . .
C46 C 0.6160(3) 1.14453(9) 0.59915(12) 0.0729(9) Uani 1 1 d . . . . .
H46 H 0.5107 1.1583 0.6122 0.088 Uiso 1 1 calc R . . . .
C47 C 0.7174(3) 1.11211(8) 0.62069(9) 0.0600(7) Uani 1 1 d . . . . .
H47 H 0.6805 1.1035 0.6484 0.072 Uiso 1 1 calc R . . . .

loop_
_atom_site_aniso_label
_atom_site_aniso_U_11
_atom_site_aniso_U_22
_atom_site_aniso_U_33
_atom_site_aniso_U_23
_atom_site_aniso_U_13
_atom_site_aniso_U_12
N1 0.0671(13) 0.0672(14) 0.0651(18) 0.0021(12) 0.0002(11) -0.0006(12)
C1 0.0664(16) 0.0640(17) 0.059(2) 0.0002(15) 0.0001(13) -0.0024(13)
C2 0.0550(13) 0.0446(13) 0.0516(19) 0.0000(12) -0.0063(11) -0.0146(11)
C3 0.0561(13) 0.0511(13) 0.0520(18) 0.0034(12) -0.0028(11) -0.0227(11)
C4 0.0522(13) 0.0434(13) 0.058(2) 0.0046(12) 0.0001(11) -0.0151(10)
C5 0.0656(16) 0.0664(18) 0.064(2) -0.0010(15) 0.0009(14) -0.0017(13)
C6 0.0573(13) 0.0457(14) 0.0507(18) 0.0013(12) 0.0006(11) -0.0142(11)
C7 0.0581(13) 0.0405(12) 0.0471(17) 0.0009(11) 0.0014(11) -0.0102(10)
C8 0.0504(12) 0.0380(12) 0.0474(16) -0.0049(11) 0.0030(10) -0.0106(10)
C9 0.0449(11) 0.0416(12) 0.0533(18) 0.0020(12) -0.0009(11) -0.0119(10)
C10 0.0582(14) 0.0466(14) 0.066(2) 0.0140(13) -0.0025(12) -0.0120(11)
C11 0.0470(13) 0.0470(14) 0.094(3) 0.0136(15) 0.0049(14) -0.0004(11)
C12 0.0571(14) 0.0487(15) 0.085(2) -0.0057(15) 0.0200(14) 0.0014(12)
C13 0.0594(14) 0.0542(15) 0.069(2) -0.0091(14) 0.0122(13) -0.0043(12)
C14 0.0457(12) 0.0497(13) 0.0568(19) -0.0003(12) 0.0041(11) -0.0026(10)
C15 0.0442(11) 0.0405(12) 0.0482(16) -0.0094(11) 0.0060(10) -0.0072(9)
C16 0.0515(13) 0.0483(14) 0.0652(19) 0.0047(13) -0.0033(12) -0.0097(11)
C17 0.0709(16) 0.0432(14) 0.072(2) 0.0121(13) 0.0012(14) -0.0006(12)
C18 0.0600(14) 0.0434(13) 0.073(2) -0.0045(13) -0.0067(13) 0.0047(11)
C19 0.0493(13) 0.0579(15) 0.069(2) -0.0037(14) -0.0059(12) -0.0010(11)
C20 0.0499(13) 0.0487(14) 0.071(2) 0.0042(13) 0.0019(12) -0.0129(11)
C21 0.0507(12) 0.0433(12) 0.0487(17) -0.0030(11) -0.0006(10) -0.0139(10)
C22 0.0656(14) 0.0477(14) 0.0594(19) -0.0086(13) 0.0105(13) -0.0220(12)
C23 0.0754(17) 0.0607(17) 0.065(2) 0.0106(15) 0.0056(14) -0.0337(13)
C24 0.0650(16) 0.0743(19) 0.064(2) 0.0072(16) 0.0048(14) -0.0268(14)
C25 0.0720(17) 0.088(2) 0.061(2) -0.0077(16) 0.0215(14) -0.0190(16)
C26 0.0650(15) 0.0536(15) 0.056(2) -0.0052(13) 0.0042(12) -0.0161(12)
C27 0.0535(13) 0.0456(13) 0.0540(18) -0.0006(12) -0.0065(11) -0.0118(11)
C28 0.0528(12) 0.0410(12) 0.0517(17) 0.0008(11) -0.0062(11) -0.0118(11)
C29 0.0471(12) 0.0409(12) 0.0442(17) 0.0057(10) -0.0041(10) -0.0093(10)
C30 0.0497(12) 0.0372(12) 0.0506(17) 0.0063(11) -0.0068(10) -0.0045(10)
C31 0.0700(16) 0.0600(16) 0.070(2) -0.0084(15) 0.0021(14) -0.0182(13)
C32 0.0863(19) 0.0577(16) 0.070(2) -0.0155(15) 0.0174(15) -0.0229(14)
C33 0.0824(19) 0.0496(15) 0.076(2) -0.0006(15) 0.0143(15) 0.0086(13)
C34 0.0538(13) 0.0697(18) 0.075(2) -0.0005(16) -0.0024(13) 0.0096(13)
C35 0.0461(12) 0.0592(15) 0.068(2) -0.0063(14) -0.0076(12) -0.0031(11)
C36 0.0455(11) 0.0441(12) 0.0458(16) 0.0042(11) -0.0018(10) -0.0109(10)
C37 0.0608(13) 0.0567(15) 0.0525(19) 0.0034(13) -0.0068(12) -0.0122(12)
C38 0.0715(16) 0.0725(19) 0.059(2) 0.0056(15) -0.0128(13) -0.0174(14)
C39 0.0620(15) 0.080(2) 0.058(2) -0.0062(16) -0.0131(13) -0.0185(14)
C40 0.0696(16) 0.0555(16) 0.070(2) -0.0065(15) -0.0104(14) -0.0208(13)
C41 0.0587(14) 0.0482(14) 0.067(2) 0.0068(13) -0.0135(12) -0.0172(11)
C42 0.0431(11) 0.0389(12) 0.0530(18) -0.0037(11) -0.0044(10) -0.0097(9)
C43 0.0499(12) 0.0522(14) 0.0597(19) 0.0070(13) -0.0109(12) -0.0039(11)
C44 0.0620(15) 0.0616(16) 0.073(2) 0.0149(15) -0.0216(14) -0.0077(13)
C45 0.0648(16) 0.0459(15) 0.119(3) 0.0145(17) -0.0317(17) -0.0025(13)
C46 0.0555(15) 0.0463(15) 0.117(3) -0.0139(17) -0.0104(16) 0.0052(12)
C47 0.0544(13) 0.0444(14) 0.081(2) -0.0072(13) -0.0005(13) -0.0032(11)

loop_
_atom_type_symbol
_atom_type_description
_atom_type_scat_dispersion_real
_atom_type_scat_dispersion_imag
_atom_type_scat_source
C C 0.0181 0.0091 'International Tables Vol C Tables 4.2.6.8 and 6.1.1.4'
H H 0.0000 0.0000 'International Tables Vol C Tables 4.2.6.8 and 6.1.1.4'
N N 0.0311 0.0180 'International Tables Vol C Tables 4.2.6.8 and 6.1.1.4'

loop_
_geom_angle_atom_site_label_1
_geom_angle_atom_site_label_2
_geom_angle_atom_site_label_3
_geom_angle
_geom_angle_site_symmetry_1
_geom_angle_site_symmetry_3
_geom_angle_publ_flag
C1 N1 C5 115.2(3) . . ?
N1 C1 H1 117.4 . . ?
C2 C1 N1 125.3(3) . . ?
C2 C1 H1 117.4 . . ?
C1 C2 C3 117.7(2) . . ?
C1 C2 C6 118.5(2) . . ?
C3 C2 C6 123.8(2) . . ?
C2 C3 H3 120.8 . . ?
C2 C3 C4 118.5(2) . . ?
C4 C3 H3 120.8 . . ?
C3 C4 C27 123.8(3) . . ?
C5 C4 C3 118.0(2) . . ?
C5 C4 C27 118.3(2) . . ?
N1 C5 H5 117.3 . . ?
C4 C5 N1 125.3(3) . . ?
C4 C5 H5 117.3 . . ?
C7 C6 C2 172.3(3) . . ?
C6 C7 C8 176.1(3) . . ?
C7 C8 C9 106.11(17) . . ?
C7 C8 C15 110.06(18) . . ?
C7 C8 C21 109.58(18) . . ?
C15 C8 C9 110.33(19) . . ?
C15 C8 C21 109.81(17) . . ?
C21 C8 C9 110.89(18) . . ?
C10 C9 C8 119.6(2) . . ?
C14 C9 C8 121.6(2) . . ?
C14 C9 C10 118.8(2) . . ?
C9 C10 H10 120.0 . . ?
C9 C10 C11 120.1(3) . . ?
C11 C10 H10 120.0 . . ?
C10 C11 H11 119.6 . . ?
C12 C11 C10 120.8(2) . . ?
C12 C11 H11 119.6 . . ?
C11 C12 H12 120.5 . . ?
C13 C12 C11 118.9(2) . . ?
C13 C12 H12 120.5 . . ?
C12 C13 H13 119.6 . . ?
C12 C13 C14 120.7(3) . . ?
C14 C13 H13 119.6 . . ?
C9 C14 C13 120.8(2) . . ?
C9 C14 H14 119.6 . . ?
C13 C14 H14 119.6 . . ?
C16 C15 C8 121.46(18) . . ?
C16 C15 C20 117.5(2) . . ?
C20 C15 C8 121.0(2) . . ?
C15 C16 H16 119.4 . . ?
C17 C16 C15 121.3(2) . . ?
C17 C16 H16 119.4 . . ?
C16 C17 H17 119.7 . . ?
C16 C17 C18 120.5(2) . . ?
C18 C17 H17 119.7 . . ?
C17 C18 H18 120.3 . . ?
C19 C18 C17 119.3(2) . . ?
C19 C18 H18 120.3 . . ?
C18 C19 H19 119.8 . . ?
C18 C19 C20 120.4(2) . . ?
C20 C19 H19 119.8 . . ?
C15 C20 H20 119.5 . . ?
C19 C20 C15 120.9(2) . . ?
C19 C20 H20 119.5 . . ?
C22 C21 C8 122.5(2) . . ?
C22 C21 C26 118.1(2) . . ?
C26 C21 C8 119.2(2) . . ?
C21 C22 H22 119.4 . . ?
C23 C22 C21 121.2(3) . . ?
C23 C22 H22 119.4 . . ?
C22 C23 H23 119.9 . . ?
C22 C23 C24 120.3(3) . . ?
C24 C23 H23 119.9 . . ?
C23 C24 H24 120.3 . . ?
C25 C24 C23 119.4(3) . . ?
C25 C24 H24 120.3 . . ?
C24 C25 H25 119.7 . . ?
C24 C25 C26 120.6(3) . . ?
C26 C25 H25 119.7 . . ?
C21 C26 H26 119.8 . . ?
C25 C26 C21 120.5(2) . . ?
C25 C26 H26 119.8 . . ?
C28 C27 C4 173.0(3) . . ?
C27 C28 C29 176.5(3) . . ?
C28 C29 C30 107.92(18) . . ?
C28 C29 C36 110.12(19) . . ?
C28 C29 C42 107.67(17) . . ?
C36 C29 C30 109.19(17) . . ?
C36 C29 C42 111.94(18) . . ?
C42 C29 C30 109.91(19) . . ?
C31 C30 C29 119.82(19) . . ?
C31 C30 C35 118.4(2) . . ?
C35 C30 C29 121.7(2) . . ?
C30 C31 H31 120.0 . . ?
C32 C31 C30 119.9(2) . . ?
C32 C31 H31 120.0 . . ?
C31 C32 H32 119.6 . . ?
C33 C32 C31 120.8(3) . . ?
C33 C32 H32 119.6 . . ?
C32 C33 H33 120.1 . . ?
C32 C33 C34 119.8(3) . . ?
C34 C33 H33 120.1 . . ?
C33 C34 H34 119.7 . . ?
C33 C34 C35 120.7(3) . . ?
C35 C34 H34 119.7 . . ?
C30 C35 H35 119.8 . . ?
C34 C35 C30 120.4(2) . . ?
C34 C35 H35 119.8 . . ?
C37 C36 C29 120.0(2) . . ?
C37 C36 C41 119.1(2) . . ?
C41 C36 C29 120.6(2) . . ?
C36 C37 H37 119.7 . . ?
C36 C37 C38 120.6(2) . . ?
C38 C37 H37 119.7 . . ?
C37 C38 H38 119.9 . . ?
C39 C38 C37 120.2(3) . . ?
C39 C38 H38 119.9 . . ?
C38 C39 H39 120.0 . . ?
C40 C39 C38 119.9(2) . . ?
C40 C39 H39 120.0 . . ?
C39 C40 H40 120.1 . . ?
C39 C40 C41 119.9(3) . . ?
C41 C40 H40 120.1 . . ?
C36 C41 C40 120.3(2) . . ?
C36 C41 H41 119.9 . . ?
C40 C41 H41 119.9 . . ?
C43 C42 C29 122.6(2) . . ?
C43 C42 C47 118.4(2) . . ?
C47 C42 C29 119.0(2) . . ?
C42 C43 H43 119.7 . . ?
C42 C43 C44 120.7(2) . . ?
C44 C43 H43 119.7 . . ?
C43 C44 H44 119.7 . . ?
C45 C44 C43 120.6(3) . . ?
C45 C44 H44 119.7 . . ?
C44 C45 H45 120.3 . . ?
C44 C45 C46 119.5(3) . . ?
C46 C45 H45 120.3 . . ?
C45 C46 H46 119.8 . . ?
C47 C46 C45 120.4(3) . . ?
C47 C46 H46 119.8 . . ?
C42 C47 H47 119.8 . . ?
C46 C47 C42 120.5(3) . . ?
C46 C47 H47 119.8 . . ?

loop_
_geom_bond_atom_site_label_1
_geom_bond_atom_site_label_2
_geom_bond_distance
_geom_bond_site_symmetry_2
_geom_bond_publ_flag
N1 C1 1.352(3) . ?
N1 C5 1.354(3) . ?
C1 H1 0.9500 . ?
C1 C2 1.332(3) . ?
C2 C3 1.406(3) . ?
C2 C6 1.432(3) . ?
C3 H3 0.9500 . ?
C3 C4 1.408(3) . ?
C4 C5 1.323(3) . ?
C4 C27 1.440(3) . ?
C5 H5 0.9500 . ?
C6 C7 1.200(3) . ?
C7 C8 1.480(3) . ?
C8 C9 1.553(3) . ?
C8 C15 1.546(3) . ?
C8 C21 1.551(3) . ?
C9 C10 1.392(3) . ?
C9 C14 1.380(3) . ?
C10 H10 0.9500 . ?
C10 C11 1.398(4) . ?
C11 H11 0.9500 . ?
C11 C12 1.389(4) . ?
C12 H12 0.9500 . ?
C12 C13 1.369(4) . ?
C13 H13 0.9500 . ?
C13 C14 1.401(3) . ?
C14 H14 0.9500 . ?
C15 C16 1.386(3) . ?
C15 C20 1.399(3) . ?
C16 H16 0.9500 . ?
C16 C17 1.375(3) . ?
C17 H17 0.9500 . ?
C17 C18 1.380(3) . ?
C18 H18 0.9500 . ?
C18 C19 1.370(3) . ?
C19 H19 0.9500 . ?
C19 C20 1.383(3) . ?
C20 H20 0.9500 . ?
C21 C22 1.394(3) . ?
C21 C26 1.395(3) . ?
C22 H22 0.9500 . ?
C22 C23 1.381(3) . ?
C23 H23 0.9500 . ?
C23 C24 1.382(4) . ?
C24 H24 0.9500 . ?
C24 C25 1.380(4) . ?
C25 H25 0.9500 . ?
C25 C26 1.390(3) . ?
C26 H26 0.9500 . ?
C27 C28 1.191(3) . ?
C28 C29 1.493(3) . ?
C29 C30 1.554(3) . ?
C29 C36 1.538(3) . ?
C29 C42 1.546(3) . ?
C30 C31 1.393(3) . ?
C30 C35 1.400(3) . ?
C31 H31 0.9500 . ?
C31 C32 1.385(4) . ?
C32 H32 0.9500 . ?
C32 C33 1.366(4) . ?
C33 H33 0.9500 . ?
C33 C34 1.370(4) . ?
C34 H34 0.9500 . ?
C34 C35 1.372(4) . ?
C35 H35 0.9500 . ?
C36 C37 1.374(3) . ?
C36 C41 1.386(3) . ?
C37 H37 0.9500 . ?
C37 C38 1.389(3) . ?
C38 H38 0.9500 . ?
C38 C39 1.380(4) . ?
C39 H39 0.9500 . ?
C39 C40 1.371(4) . ?
C40 H40 0.9500 . ?
C40 C41 1.401(3) . ?
C41 H41 0.9500 . ?
C42 C43 1.380(3) . ?
C42 C47 1.402(3) . ?
C43 H43 0.9500 . ?
C43 C44 1.396(3) . ?
C44 H44 0.9500 . ?
C44 C45 1.365(4) . ?
C45 H45 0.9500 . ?
C45 C46 1.388(4) . ?
C46 H46 0.9500 . ?
C46 C47 1.381(4) . ?
C47 H47 0.9500 . ?

loop_
_geom_torsion_atom_site_label_1
_geom_torsion_atom_site_label_2
_geom_torsion_atom_site_label_3
_geom_torsion_atom_site_label_4
_geom_torsion
_geom_torsion_site_symmetry_1
_geom_torsion_site_symmetry_2
_geom_torsion_site_symmetry_3
_geom_torsion_site_symmetry_4
_geom_torsion_publ_flag
N1 C1 C2 C3 1.7(4) . . . . ?
N1 C1 C2 C6 -179.4(2) . . . . ?
C1 N1 C5 C4 -0.3(4) . . . . ?
C1 C2 C3 C4 -1.9(4) . . . . ?
C2 C3 C4 C5 1.1(4) . . . . ?
C2 C3 C4 C27 -179.0(2) . . . . ?
C3 C4 C5 N1 0.0(4) . . . . ?
C5 N1 C1 C2 -0.6(4) . . . . ?
C6 C2 C3 C4 179.3(2) . . . . ?
C7 C8 C9 C10 54.9(3) . . . . ?
C7 C8 C9 C14 -123.9(2) . . . . ?
C7 C8 C15 C16 30.9(3) . . . . ?
C7 C8 C15 C20 -153.0(2) . . . . ?
C7 C8 C21 C22 -139.0(2) . . . . ?
C7 C8 C21 C26 46.3(3) . . . . ?
C8 C9 C10 C11 -179.44(19) . . . . ?
C8 C9 C14 C13 179.1(2) . . . . ?
C8 C15 C16 C17 174.0(2) . . . . ?
C8 C15 C20 C19 -172.8(2) . . . . ?
C8 C21 C22 C23 -175.1(2) . . . . ?
C8 C21 C26 C25 174.3(2) . . . . ?
C9 C8 C15 C16 -85.8(3) . . . . ?
C9 C8 C15 C20 90.2(2) . . . . ?
C9 C8 C21 C22 -22.2(3) . . . . ?
C9 C8 C21 C26 163.1(2) . . . . ?
C9 C10 C11 C12 0.3(3) . . . . ?
C10 C9 C14 C13 0.4(3) . . . . ?
C10 C11 C12 C13 0.4(4) . . . . ?
C11 C12 C13 C14 -0.6(4) . . . . ?
C12 C13 C14 C9 0.3(4) . . . . ?
C14 C9 C10 C11 -0.6(3) . . . . ?
C15 C8 C9 C10 174.08(18) . . . . ?
C15 C8 C9 C14 -4.7(3) . . . . ?
C15 C8 C21 C22 100.0(2) . . . . ?
C15 C8 C21 C26 -74.7(2) . . . . ?
C15 C16 C17 C18 -0.2(4) . . . . ?
C16 C15 C20 C19 3.4(4) . . . . ?
C16 C17 C18 C19 1.6(4) . . . . ?
C17 C18 C19 C20 -0.5(4) . . . . ?
C18 C19 C20 C15 -2.1(4) . . . . ?
C20 C15 C16 C17 -2.2(4) . . . . ?
C21 C8 C9 C10 -64.0(2) . . . . ?
C21 C8 C9 C14 117.2(2) . . . . ?
C21 C8 C15 C16 151.6(2) . . . . ?
C21 C8 C15 C20 -32.3(3) . . . . ?
C21 C22 C23 C24 1.0(4) . . . . ?
C22 C21 C26 C25 -0.7(4) . . . . ?
C22 C23 C24 C25 -0.8(4) . . . . ?
C23 C24 C25 C26 -0.1(4) . . . . ?
C24 C25 C26 C21 0.9(4) . . . . ?
C26 C21 C22 C23 -0.2(4) . . . . ?
C27 C4 C5 N1 -179.9(2) . . . . ?
C28 C29 C30 C31 38.0(3) . . . . ?
C28 C29 C30 C35 -145.8(2) . . . . ?
C28 C29 C36 C37 45.5(3) . . . . ?
C28 C29 C36 C41 -140.7(2) . . . . ?
C28 C29 C42 C43 -130.2(2) . . . . ?
C28 C29 C42 C47 50.5(3) . . . . ?
C29 C30 C31 C32 176.1(2) . . . . ?
C29 C30 C35 C34 -176.6(2) . . . . ?
C29 C36 C37 C38 175.4(2) . . . . ?
C29 C36 C41 C40 -175.7(2) . . . . ?
C29 C42 C43 C44 -179.1(2) . . . . ?
C29 C42 C47 C46 179.1(2) . . . . ?
C30 C29 C36 C37 -72.8(3) . . . . ?
C30 C29 C36 C41 101.0(2) . . . . ?
C30 C29 C42 C43 -12.9(3) . . . . ?
C30 C29 C42 C47 167.80(19) . . . . ?
C30 C31 C32 C33 2.0(4) . . . . ?
C31 C30 C35 C34 -0.4(4) . . . . ?
C31 C32 C33 C34 -3.3(5) . . . . ?
C32 C33 C34 C35 2.7(4) . . . . ?
C33 C34 C35 C30 -0.9(4) . . . . ?
C35 C30 C31 C32 -0.2(4) . . . . ?
C36 C29 C30 C31 157.7(2) . . . . ?
C36 C29 C30 C35 -26.1(3) . . . . ?
C36 C29 C42 C43 108.6(2) . . . . ?
C36 C29 C42 C47 -70.7(2) . . . . ?
C36 C37 C38 C39 -0.9(4) . . . . ?
C37 C36 C41 C40 -1.8(4) . . . . ?
C37 C38 C39 C40 0.6(4) . . . . ?
C38 C39 C40 C41 -1.0(4) . . . . ?
C39 C40 C41 C36 1.6(4) . . . . ?
C41 C36 C37 C38 1.5(4) . . . . ?
C42 C29 C30 C31 -79.1(3) . . . . ?
C42 C29 C30 C35 97.1(2) . . . . ?
C42 C29 C36 C37 165.3(2) . . . . ?
C42 C29 C36 C41 -20.9(3) . . . . ?
C42 C43 C44 C45 -0.8(4) . . . . ?
C43 C42 C47 C46 -0.2(3) . . . . ?
C43 C44 C45 C46 1.2(4) . . . . ?
C44 C45 C46 C47 -1.2(4) . . . . ?
C45 C46 C47 C42 0.7(4) . . . . ?
C47 C42 C43 C44 0.3(3) . . . . ?
